data_1565706
loop_
_publ_author_name
'Hua, Zi-Yi'
'Chen, Chen'
'Zhou, Fu-Hou'
'Zhang, Hao'
'Zhu, Zhao Qiang'
'Ge, Wei-Wei'
'Chen, Kai'

_publ_section_title
;
 Anion control in the complexation of cucurbit[6]uril with Cu(II) salts
;
_journal_name_full 'Inorganica Chimica Acta'
_journal_page_first 119183
_journal_paper_doi 10.1016/j.ica.2019.119183
_journal_volume 499
_journal_year 2020
_chemical_formula_sum 'C18 H18 Cl2 Cu N12 O9'
_chemical_formula_weight 680.88
_space_group_crystal_system monoclinic
_space_group_IT_number 12
_space_group_name_Hall '-I 2y'
_space_group_name_H-M_alt 'I 1 2/m 1'
_atom_sites_solution_hydrogens mixed
_audit_creation_method SHELXL-2018/3
_cell_angle_alpha 90
_cell_angle_beta 105.00(2)
_cell_angle_gamma 90
_cell_formula_units_Z 4
_cell_length_a 15.599(5)
_cell_length_b 10.704(5)
_cell_length_c 21.315(7)
_cell_measurement_reflns_used 3702
_cell_measurement_temperature 293(2)
_cell_measurement_theta_max 25.95
_cell_measurement_theta_min 2.34
_cell_volume 3438(2)
_computing_structure_refinement 'SHELXL-2018/3 (Sheldrick, 2018)'
_diffrn_ambient_temperature 293(2)
_diffrn_measured_fraction_theta_full 0.993
_diffrn_measured_fraction_theta_max 0.993
_diffrn_measurement_device_type 'CCD area detector'
_diffrn_radiation_type MoK\a
_diffrn_radiation_wavelength 0.71069
_diffrn_reflns_av_R_equivalents 0.0828
_diffrn_reflns_av_unetI/netI 0.0883
_diffrn_reflns_Laue_measured_fraction_full 0.993
_diffrn_reflns_Laue_measured_fraction_max 0.993
_diffrn_reflns_limit_h_max 18
_diffrn_reflns_limit_h_min -18
_diffrn_reflns_limit_k_max 12
_diffrn_reflns_limit_k_min -12
_diffrn_reflns_limit_l_max 25
_diffrn_reflns_limit_l_min -19
_diffrn_reflns_number 8984
_diffrn_reflns_point_group_measured_fraction_full 0.993
_diffrn_reflns_point_group_measured_fraction_max 0.993
_diffrn_reflns_theta_full 25.009
_diffrn_reflns_theta_max 25.009
_diffrn_reflns_theta_min 1.453
_exptl_absorpt_coefficient_mu 0.847
_exptl_crystal_colour green
_exptl_crystal_density_diffrn 1.316
_exptl_crystal_description lump
_exptl_crystal_F_000 1380
_exptl_crystal_size_max 0.160
_exptl_crystal_size_mid 0.110
_exptl_crystal_size_min 0.090
_refine_diff_density_max 1.826
_refine_diff_density_min -1.800
_refine_diff_density_rms 0.270
_refine_ls_extinction_coef .
_refine_ls_extinction_method none
_refine_ls_goodness_of_fit_ref 1.188
_refine_ls_hydrogen_treatment constr
_refine_ls_matrix_type full
_refine_ls_number_parameters 204
_refine_ls_number_reflns 3199
_refine_ls_number_restraints 54
_refine_ls_restrained_S_all 1.178
_refine_ls_R_factor_all 0.2358
_refine_ls_R_factor_gt 0.2258
_refine_ls_shift/su_max 0.000
_refine_ls_shift/su_mean 0.000
_refine_ls_structure_factor_coef Fsqd
_refine_ls_weighting_details 'w=1/[\s^2^(Fo^2^)+400.0000P] where P=(Fo^2^+2Fc^2^)/3'
_refine_ls_weighting_scheme calc
_refine_ls_wR_factor_gt 0.4600
_refine_ls_wR_factor_ref 0.4644
_reflns_Friedel_coverage 0.000
_reflns_Friedel_fraction_full .
_reflns_Friedel_fraction_max .
_reflns_number_gt 2724
_reflns_number_total 3199
_reflns_threshold_expression 'I > 2\s(I)'
_cod_data_source_file ICA-2020-499-119183.cif
_cod_data_source_block 2
_cod_original_sg_symbol_H-M 'I 2/m'
_cod_database_code 1565706
_shelx_shelxl_version_number 2018/3
_shelx_space_group_comment
;
The symmetry employed for this shelxl refinement is uniquely defined
by the following loop, which should always be used as a source of
symmetry information in preference to the above space-group names.
They are only intended as comments.
;
_shelx_estimated_absorpt_t_min 0.876
_shelx_estimated_absorpt_t_max 0.928

loop_
_space_group_symop_operation_xyz
'x, y, z'
'-x, y, -z'
'x+1/2, y+1/2, z+1/2'
'-x+1/2, y+1/2, -z+1/2'
'-x, -y, -z'
'x, -y, z'
'-x+1/2, -y+1/2, -z+1/2'
'x+1/2, -y+1/2, z+1/2'

loop_
_atom_site_label
_atom_site_type_symbol
_atom_site_fract_x
_atom_site_fract_y
_atom_site_fract_z
_atom_site_U_iso_or_equiv
_atom_site_adp_type
_atom_site_occupancy
_atom_site_site_symmetry_order
_atom_site_calc_flag
_atom_site_refinement_flags_posn
_atom_site_refinement_flags_adp
_atom_site_refinement_flags_occupancy
_atom_site_disorder_assembly
_atom_site_disorder_group
Cu1 Cu -0.08861(19) 0.000000 0.13653(15) 0.0359(9) Uani 1 2 d S T P . .
Cl1 Cl 0.0025(5) 0.000000 0.2391(3) 0.0426(16) Uani 1 2 d S T P . .
O1 O -0.0950(12) 0.2154(14) 0.1233(6) 0.063(5) Uani 1 1 d . . . . .
O1W O -0.1909(13) 0.000000 0.1727(12) 0.076(8) Uani 1 2 d S T P . .
O2 O 0.1428(10) 0.2122(15) 0.1582(7) 0.058(4) Uani 1 1 d . U . . .
O2W O -0.1785(15) 0.000000 0.0476(10) 0.065(6) Uani 1 2 d S T P . .
O3W O 0.0131(19) 0.000000 0.1002(14) 0.092(8) Uani 1 2 d S TU P . .
O5 O 0.2282(11) 0.2188(15) 0.0277(7) 0.068(5) Uani 1 1 d . . . . .
N1 N -0.1853(13) 0.387(2) 0.1284(8) 0.069(6) Uani 1 1 d . . . . .
N2 N -0.0467(9) 0.3875(14) 0.1938(6) 0.035(3) Uani 1 1 d . . . . .
N5 N 0.1132(9) 0.3841(15) 0.2116(7) 0.038(4) Uani 1 1 d . . . . .
N6 N 0.2397(10) 0.3854(12) 0.1801(6) 0.033(3) Uani 1 1 d . . . . .
N9 N 0.3031(9) 0.3878(14) 0.0856(7) 0.040(4) Uani 1 1 d . . . . .
N10 N 0.2800(10) 0.387(2) -0.0181(7) 0.069(7) Uani 1 1 d . . . . .
C1 C -0.1083(11) 0.319(2) 0.1463(9) 0.050(6) Uani 1 1 d . . . . .
C2 C -0.1803(18) 0.500000 0.1688(18) 0.076(12) Uani 1 2 d S T P . .
H2 H -0.223984 0.500000 0.194594 0.091 Uiso 1 2 d R U P . .
C3 C -0.0804(19) 0.500000 0.2104(12) 0.046(7) Uani 1 2 d S T P . .
H3 H -0.081023 0.500000 0.256245 0.055 Uiso 1 2 d R U P . .
C5 C 0.0359(12) 0.338(2) 0.2329(9) 0.048(5) Uani 1 1 d . U . . .
H5A H 0.034263 0.247558 0.230435 0.057 Uiso 1 1 calc R U . . .
H5B H 0.042611 0.361560 0.277858 0.057 Uiso 1 1 calc R U . . .
C7 C 0.1617(12) 0.3131(19) 0.1827(9) 0.040(4) Uani 1 1 d . U . . .
C8 C 0.1561(15) 0.500000 0.2403(16) 0.052(8) Uani 1 2 d S T P . .
H8 H 0.169617 0.500000 0.287861 0.062 Uiso 1 2 d R U P . .
C9 C 0.2450(15) 0.500000 0.2179(11) 0.030(5) Uani 1 2 d S T P . .
H9 H 0.297679 0.500000 0.254877 0.036 Uiso 1 2 d R U P . .
C11 C 0.3116(11) 0.3387(17) 0.1494(8) 0.035(4) Uani 1 1 d . U . . .
H11A H 0.369174 0.361831 0.176929 0.042 Uiso 1 1 calc R U . . .
H11B H 0.309002 0.248253 0.146990 0.042 Uiso 1 1 calc R U . . .
C13 C 0.338(2) 0.500000 0.0706(15) 0.052 Uani 1 2 d S TU P . .
H13 H 0.401599 0.500000 0.093494 0.063 Uiso 1 2 d R U P . .
C14 C 0.353(4) 0.500000 0.014(3) 0.129(16) Uani 1 2 d S TU P . .
H14 H 0.409583 0.500000 0.001890 0.155 Uiso 1 2 d R U P . .
C15 C 0.2632(11) 0.3183(18) 0.0296(8) 0.035(4) Uani 1 1 d . U . . .
C16 C -0.2615(13) 0.334(2) 0.0809(9) 0.051(5) Uani 1 1 d . U . . .
H17A H -0.251505 0.245378 0.077324 0.061 Uiso 1 1 calc R U . . .
H17B H -0.313578 0.343871 0.097386 0.061 Uiso 1 1 calc R U . . .
Cl2 Cl 0.2447(16) 0.000000 0.1121(10) 0.187(9) Uani 1 2 d S T P . .

loop_
_atom_site_aniso_label
_atom_site_aniso_U_11
_atom_site_aniso_U_22
_atom_site_aniso_U_33
_atom_site_aniso_U_23
_atom_site_aniso_U_13
_atom_site_aniso_U_12
Cu1 0.0217(14) 0.052(2) 0.0307(16) 0.000 0.0011(11) 0.000
Cl1 0.058(4) 0.028(3) 0.033(3) 0.000 -0.006(3) 0.000
O1 0.103(12) 0.033(8) 0.036(8) 0.022(7) -0.015(8) -0.011(8)
O1W 0.034(11) 0.12(2) 0.082(17) 0.000 0.023(11) 0.000
O2 0.058(4) 0.056(4) 0.059(4) -0.001(2) 0.014(2) -0.001(2)
O2W 0.069(15) 0.056(14) 0.054(13) 0.000 -0.016(11) 0.000
O3W 0.091(9) 0.093(9) 0.091(9) 0.000 0.024(3) 0.000
O5 0.083(11) 0.047(9) 0.058(9) -0.028(8) -0.012(8) -0.006(8)
N1 0.072(13) 0.095(17) 0.027(8) 0.004(10) -0.010(8) 0.010(12)
N2 0.034(7) 0.040(9) 0.031(7) -0.008(7) 0.007(6) -0.014(7)
N5 0.028(7) 0.042(9) 0.039(8) -0.011(7) 0.001(6) -0.012(7)
N6 0.055(9) 0.017(7) 0.026(7) -0.002(6) 0.007(6) -0.007(6)
N9 0.025(7) 0.028(8) 0.052(9) 0.006(7) -0.015(6) 0.009(6)
N10 0.033(8) 0.14(2) 0.033(8) -0.011(11) 0.010(7) 0.038(11)
C1 0.017(8) 0.078(16) 0.048(11) 0.037(12) -0.008(7) -0.011(9)
C2 0.016(13) 0.14(4) 0.07(2) 0.000 0.011(14) 0.000
C3 0.058(17) 0.053(18) 0.023(12) 0.000 0.003(12) 0.000
C5 0.048(5) 0.047(5) 0.047(5) 0.0003(10) 0.0121(16) -0.0001(10)
C7 0.040(4) 0.040(4) 0.040(4) -0.0003(10) 0.0101(14) -0.0001(10)
C8 0.013(11) 0.06(2) 0.067(19) 0.000 -0.012(12) 0.000
C9 0.027(11) 0.030(13) 0.030(12) 0.000 0.002(9) 0.000
C11 0.035(4) 0.035(4) 0.035(4) 0.0004(10) 0.0087(14) -0.0001(10)
C13 0.052 0.052 0.052 0.000 0.013 0.000
C14 0.129(16) 0.129(16) 0.129(16) 0.000 0.033(4) 0.000
C15 0.035(4) 0.035(4) 0.035(4) -0.0004(10) 0.0087(14) 0.0006(10)
C16 0.051(5) 0.051(5) 0.051(5) 0.0003(10) 0.0129(16) 0.0000(10)
Cl2 0.20(2) 0.19(2) 0.162(17) 0.000 0.037(15) 0.000

loop_
_atom_type_symbol
_atom_type_description
_atom_type_scat_dispersion_real
_atom_type_scat_dispersion_imag
_atom_type_scat_source
C C 0.0033 0.0016 'International Tables Vol C Tables 4.2.6.8 and 6.1.1.4'
H H 0.0000 0.0000 'International Tables Vol C Tables 4.2.6.8 and 6.1.1.4'
Cl Cl 0.1484 0.1585 'International Tables Vol C Tables 4.2.6.8 and 6.1.1.4'
Cu Cu 0.3201 1.2651 'International Tables Vol C Tables 4.2.6.8 and 6.1.1.4'
N N 0.0061 0.0033 'International Tables Vol C Tables 4.2.6.8 and 6.1.1.4'
O O 0.0106 0.0060 'International Tables Vol C Tables 4.2.6.8 and 6.1.1.4'

loop_
_geom_angle_atom_site_label_1
_geom_angle_atom_site_label_2
_geom_angle_atom_site_label_3
_geom_angle
_geom_angle_site_symmetry_1
_geom_angle_site_symmetry_3
O3W Cu1 O1W 179.8(11) . .
O3W Cu1 O2W 93.8(11) . .
O1W Cu1 O2W 86.0(10) . .
O3W Cu1 Cl1 90.6(9) . .
O1W Cu1 Cl1 89.5(8) . .
O2W Cu1 Cl1 175.6(8) . .
O3W Cu1 O1 88.0(5) . 6
O1W Cu1 O1 92.0(5) . 6
O2W Cu1 O1 83.7(3) . 6
Cl1 Cu1 O1 96.5(3) . 6
O3W Cu1 O1 88.0(5) . .
O1W Cu1 O1 92.0(5) . .
O2W Cu1 O1 83.7(3) . .
Cl1 Cu1 O1 96.5(3) . .
O1 Cu1 O1 166.5(7) 6 .
C1 O1 Cu1 147.0(13) . .
C1 N1 C16 119(2) . .
C1 N1 C2 111.2(19) . .
C16 N1 C2 129(2) . .
C1 N2 C3 113.6(18) . .
C1 N2 C5 124.5(17) . .
C3 N2 C5 120.6(17) . .
C7 N5 C8 115.1(17) . .
C7 N5 C5 123.9(16) . .
C8 N5 C5 118.3(18) . .
C9 N6 C7 110.7(15) . .
C9 N6 C11 124.9(15) . .
C7 N6 C11 123.9(14) . .
C15 N9 C13 112.1(18) . .
C15 N9 C11 121.5(15) . .
C13 N9 C11 126.2(18) . .
C15 N10 C16 118(2) . 2
C15 N10 C14 109(2) . .
C16 N10 C14 129(3) 2 .
O1 C1 N1 125.7(19) . .
O1 C1 N2 126.3(17) . .
N1 C1 N2 108(2) . .
N1 C2 N1 110(3) 6_565 .
N1 C2 C3 102.9(15) 6_565 .
N1 C2 C3 102.9(15) . .
N1 C2 H2 112.9 6_565 .
N1 C2 H2 112.9 . .
C3 C2 H2 114.4 . .
N2 C3 N2 119(2) . 6_565
N2 C3 C2 103.8(14) . .
N2 C3 C2 103.8(14) 6_565 .
N2 C3 H3 110.8 . .
N2 C3 H3 110.8 6_565 .
C2 C3 H3 107.3 . .
N2 C5 N5 112.2(15) . .
N2 C5 H5A 109.2 . .
N5 C5 H5A 109.2 . .
N2 C5 H5B 109.2 . .
N5 C5 H5B 109.2 . .
H5A C5 H5B 107.9 . .
O2 C7 N5 127.5(18) . .
O2 C7 N6 125.1(17) . .
N5 C7 N6 107.2(15) . .
N5 C8 N5 116(2) . 6_565
N5 C8 C9 102.4(16) . .
N5 C8 C9 102.4(16) 6_565 .
N5 C8 H8 112.6 . .
N5 C8 H8 112.6 6_565 .
C9 C8 H8 109.9 . .
N6 C9 N6 114.5(18) . 6_565
N6 C9 C8 103.8(13) . .
N6 C9 C8 103.8(13) 6_565 .
N6 C9 H9 111.1 . .
N6 C9 H9 111.1 6_565 .
C8 C9 H9 112.2 . .
N9 C11 N6 113.0(14) . .
N9 C11 H11A 109.0 . .
N6 C11 H11A 109.0 . .
N9 C11 H11B 109.0 . .
N6 C11 H11B 109.0 . .
H11A C11 H11B 107.8 . .
C14 C13 N9 113.2(18) . .
C14 C13 N9 113.2(18) . 6_565
N9 C13 N9 119(2) . 6_565
C14 C13 H13 93.6 . .
N9 C13 H13 107.0 . .
N9 C13 H13 107.0 6_565 .
C13 C14 N10 97(3) . .
C13 C14 N10 97(3) . 6_565
N10 C14 N10 92(3) . 6_565
C13 C14 H14 130.1 . .
N10 C14 H14 116.8 . .
N10 C14 H14 116.8 6_565 .
O5 C15 N10 130.1(19) . .
O5 C15 N9 126.8(17) . .
N10 C15 N9 102.9(17) . .
N10 C16 N1 115.5(18) 2 .
N10 C16 H17A 108.4 2 .
N1 C16 H17A 108.4 . .
N10 C16 H17B 108.4 2 .
N1 C16 H17B 108.4 . .
H17A C16 H17B 107.5 . .

loop_
_geom_bond_atom_site_label_1
_geom_bond_atom_site_label_2
_geom_bond_distance
_geom_bond_site_symmetry_2
Cu1 O3W 1.94(3) .
Cu1 O1W 1.94(2) .
Cu1 O2W 2.04(2) .
Cu1 Cl1 2.278(7) .
Cu1 O1 2.322(14) 6
Cu1 O1 2.322(14) .
O1 C1 1.25(3) .
O2 C7 1.20(2) .
O5 C15 1.19(2) .
N1 C1 1.37(3) .
N1 C16 1.46(3) .
N1 C2 1.47(3) .
N2 C1 1.41(2) .
N2 C3 1.40(2) .
N2 C5 1.44(2) .
N5 C7 1.33(2) .
N5 C8 1.466(19) .
N5 C5 1.48(2) .
N6 C9 1.459(17) .
N6 C7 1.46(2) .
N6 C11 1.52(2) .
N9 C15 1.41(2) .
N9 C13 1.39(2) .
N9 C11 1.43(2) .
N10 C15 1.34(3) .
N10 C16 1.41(2) 2
N10 C14 1.68(5) .
C2 C3 1.58(4) .
C2 H2 0.9797 .
C3 H3 0.9795 .
C5 H5A 0.9700 .
C5 H5B 0.9700 .
C8 C9 1.58(4) .
C8 H8 0.9801 .
C9 H9 0.9800 .
C11 H11A 0.9700 .
C11 H11B 0.9700 .
C13 C14 1.28(6) .
C13 H13 0.9801 .
C14 H14 0.9796 .
C16 H17A 0.9700 .
C16 H17B 0.9700 .

loop_
_geom_torsion_atom_site_label_1
_geom_torsion_atom_site_label_2
_geom_torsion_atom_site_label_3
_geom_torsion_atom_site_label_4
_geom_torsion
_geom_torsion_site_symmetry_1
_geom_torsion_site_symmetry_2
_geom_torsion_site_symmetry_3
_geom_torsion_site_symmetry_4
Cu1 O1 C1 N1 -100(3) . . . .
Cu1 O1 C1 N2 81(3) . . . .
C16 N1 C1 O1 3(3) . . . .
C2 N1 C1 O1 176(2) . . . .
C16 N1 C1 N2 -177.8(17) . . . .
C2 N1 C1 N2 -6(2) . . . .
C3 N2 C1 O1 -179.6(19) . . . .
C5 N2 C1 O1 -13(3) . . . .
C3 N2 C1 N1 2(2) . . . .
C5 N2 C1 N1 168.3(16) . . . .
C1 N1 C2 N1 116.0(19) . . . 6_565
C16 N1 C2 N1 -73(3) . . . 6_565
C1 N1 C2 C3 7(3) . . . .
C16 N1 C2 C3 178(2) . . . .
C1 N2 C3 N2 -112(2) . . . 6_565
C5 N2 C3 N2 81(3) . . . 6_565
C1 N2 C3 C2 3(2) . . . .
C5 N2 C3 C2 -164.7(18) . . . .
N1 C2 C3 N2 -119.9(19) 6_565 . . .
N1 C2 C3 N2 -5(2) . . . .
N1 C2 C3 N2 5(2) 6_565 . . 6_565
N1 C2 C3 N2 119.9(19) . . . 6_565
C1 N2 C5 N5 105(2) . . . .
C3 N2 C5 N5 -89(2) . . . .
C7 N5 C5 N2 -110(2) . . . .
C8 N5 C5 N2 90(2) . . . .
C8 N5 C7 O2 177(2) . . . .
C5 N5 C7 O2 16(3) . . . .
C8 N5 C7 N6 -9(2) . . . .
C5 N5 C7 N6 -170.0(15) . . . .
C9 N6 C7 O2 -176.8(18) . . . .
C11 N6 C7 O2 -4(3) . . . .
C9 N6 C7 N5 8.7(19) . . . .
C11 N6 C7 N5 -178.7(14) . . . .
C7 N5 C8 N5 116(2) . . . 6_565
C5 N5 C8 N5 -82(3) . . . 6_565
C7 N5 C8 C9 6(2) . . . .
C5 N5 C8 C9 167.8(16) . . . .
C7 N6 C9 N6 -117.5(17) . . . 6_565
C11 N6 C9 N6 70(2) . . . 6_565
C7 N6 C9 C8 -5.1(19) . . . .
C11 N6 C9 C8 -177.7(15) . . . .
N5 C8 C9 N6 0(2) . . . .
N5 C8 C9 N6 -120.1(15) 6_565 . . .
N5 C8 C9 N6 120.1(15) . . . 6_565
N5 C8 C9 N6 0(2) 6_565 . . 6_565
C15 N9 C11 N6 -98.9(18) . . . .
C13 N9 C11 N6 87(2) . . . .
C9 N6 C11 N9 -87.7(19) . . . .
C7 N6 C11 N9 100.6(18) . . . .
C15 N9 C13 C14 -21(4) . . . .
C11 N9 C13 C14 153(3) . . . .
C15 N9 C13 N9 116(2) . . . 6_565
C11 N9 C13 N9 -70(3) . . . 6_565
N9 C13 C14 N10 23(4) . . . .
N9 C13 C14 N10 -116(2) 6_565 . . .
N9 C13 C14 N10 116(2) . . . 6_565
N9 C13 C14 N10 -23(4) 6_565 . . 6_565
C15 N10 C14 C13 -22(3) . . . .
C16 N10 C14 C13 -178(2) 2 . . .
C15 N10 C14 N10 -119(2) . . . 6_565
C16 N10 C14 N10 85(3) 2 . . 6_565
C16 N10 C15 O5 -6(3) 2 . . .
C14 N10 C15 O5 -165(3) . . . .
C16 N10 C15 N9 169.9(15) 2 . . .
C14 N10 C15 N9 10(2) . . . .
C13 N9 C15 O5 180(2) . . . .
C11 N9 C15 O5 5(3) . . . .
C13 N9 C15 N10 4(2) . . . .
C11 N9 C15 N10 -171.1(14) . . . .
C1 N1 C16 N10 -106(2) . . . 2
C2 N1 C16 N10 83(3) . . . 2
